data_2010122
loop_
_publ_author_name
'Tebbe, Karl-Friedrich'
'Nafepour, Shida'

_publ_contact_author
;
    Prof. Dr. K.-F. Tebbe
    Institut f\"ur Anorganische Chemie
    Universit\"at zu K\"oln
    Greinstra\&se 6
    D-50939 K\"oln
    Germany
;
_publ_section_title
;
 Hexakis(<i>N</i>-methylimidazol)-nickel(II)-bis(triiodid),
 [Ni(C~4~H~6~N~2~)~6~](I~3~)~2~
;
_journal_issue 10
_journal_name_full 'Acta Crystallographica Section C'
_journal_page_first 1566
_journal_page_last 1569
_journal_paper_doi 10.1107/S0108270194000867
_journal_volume 50
_journal_year 1994
_chemical_formula_sum 'C24 H36 I6 N12 Ni'
_chemical_formula_weight 1312.75
_chemical_melting_point 433
_chemical_name_systematic
;
Hexa(1-Methyl-1,3-Diaza-2,4-Cyclopentadien)-nickel(II)-bis(triiodid)
;
_space_group_IT_number 14
_symmetry_cell_setting monoclinic
_symmetry_space_group_name_Hall '-P 2yn'
_symmetry_space_group_name_H-M 'P 1 21/n 1'
_audit_creation_method
; interne Archiv-Files (SDF)
Kristall-ST (Tebbe, 1992, unver\"offentlicht),
SDF-CIF (W. Crump & T. Gilles, 1992, unver\"offentlicht).
;
_cell_angle_alpha 90
_cell_angle_beta 97.14(2)
_cell_angle_gamma 90
_cell_formula_units_Z 2
_cell_length_a 8.083(2)
_cell_length_b 15.010(7)
_cell_length_c 16.833(5)
_cell_measurement_reflns_used 24
_cell_measurement_temperature 294
_cell_measurement_theta_max 14.77
_cell_measurement_theta_min 5.07
_cell_volume 2026.4(12)
_computing_cell_refinement
;
CAD4 software (Enraf-Nonius)
;
_computing_data_collection
;
CAD4 software (Enraf-Nonius)
;
_computing_data_reduction
;
(SDP-Plus, Version 1.1B, Frenz, 1978)
;
_computing_molecular_graphics
;
SCHAKAL88 (Keller, 1988)
;
_computing_publication_material
;
ORFFE4 (Busing, Martin, Levy, Brown, Johnson & Thiessen, 1976)
PARST (Nardelli, 1983),
KRISTALL-ST (Tebbe, 1992)
;
_computing_structure_refinement
;
SHELX76 (Sheldrick, 1976)
;
_computing_structure_solution
;
SHELXS86 (Sheldrick, 1985)
;
_diffrn_ambient_temperature 294
_diffrn_measurement_device 'Enraf-Nonius CAD4 diffractometer'
_diffrn_measurement_method \w/\q
_diffrn_radiation_monochromator Graphit
_diffrn_radiation_type 'Mo K\a'
_diffrn_radiation_wavelength 0.71069
_diffrn_reflns_av_R_equivalents 0.020
_diffrn_reflns_limit_h_max 1
_diffrn_reflns_limit_h_min -8
_diffrn_reflns_limit_k_max 16
_diffrn_reflns_limit_k_min 0
_diffrn_reflns_limit_l_max 18
_diffrn_reflns_limit_l_min -18
_diffrn_reflns_number 3235
_diffrn_reflns_theta_max 22.5
_diffrn_reflns_theta_min 2
_diffrn_standards_decay_% -2.1
_diffrn_standards_interval_time 120
_diffrn_standards_number 3
_exptl_absorpt_coefficient_mu 5.0361
_exptl_absorpt_correction_type none
_exptl_crystal_colour rotbraun
_exptl_crystal_density_diffrn 2.151
_exptl_crystal_description Platte
_exptl_crystal_F_000 1220
_exptl_crystal_size_max 0.17
_exptl_crystal_size_mid 0.12
_exptl_crystal_size_min 0.07
_refine_diff_density_max 0.796
_refine_diff_density_min -0.787
_refine_ls_abs_structure_details
;
;
_refine_ls_abs_structure_Flack 0
_refine_ls_goodness_of_fit_all 1.5819
_refine_ls_goodness_of_fit_obs 1.655
_refine_ls_hydrogen_treatment
;
berechnete H-Lagen mit einem gemeinsamer isotropen
Auslenkungsparameter(??)
;
_refine_ls_matrix_type full
_refine_ls_number_constraints 58
_refine_ls_number_parameters 253
_refine_ls_number_reflns 1570
_refine_ls_number_restraints 54
_refine_ls_R_factor_all 0.0877
_refine_ls_R_factor_obs 0.0480
_refine_ls_shift/esd_max 0.0005
_refine_ls_structure_factor_coef F
_refine_ls_weighting_details 'w = 2.0798/[\s^2^(F)+0.0006F^2^]'
_refine_ls_weighting_scheme calc
_refine_ls_wR_factor_all 0.0567
_refine_ls_wR_factor_obs 0.0475
_reflns_number_observed 1570
_reflns_number_total 2321
_reflns_observed_criterion refl_observed_if_F_>_4.0_sigma(F)
_cod_data_source_file se1042.cif
_cod_data_source_block a
_cod_depositor_comments
;
 Changing the _atom_site_occupancy data item value from '.' to '1'
 for all fully occupied atom sites.

 Antanas Vaitkus,
 2017-01-27

The following automatic conversions were performed:

'_refine_ls_weighting_scheme' value '2.0798/[\s^2^(F)+0.0006F^2^]'
was changed to 'calc'. New tag '_refine_ls_weighting_details' was
created. The value of the new tag was set to 'w =
2.0798/[\s^2^(F)+0.0006F^2^]'.

Automatic conversion script
Id: cif_fix_values 3143 2015-03-26 13:38:13Z robertas 
;
_cod_original_sg_symbol_H-M 'P 21/n'
_cod_original_formula_sum 'C24 H36 I6 N12 Ni1'
_cod_database_code 2010122

loop_
_symmetry_equiv_pos_as_xyz
+X,+Y,+Z
-X,-Y,-Z
1/2+X,1/2-Y,1/2+Z
1/2-X,1/2+Y,1/2-Z

loop_
_atom_site_aniso_label
_atom_site_aniso_U_11
_atom_site_aniso_U_22
_atom_site_aniso_U_33
_atom_site_aniso_U_12
_atom_site_aniso_U_13
_atom_site_aniso_U_23
_atom_site_aniso_type_symbol
I1 .0730(9) .0766(9) .0788(9) .0022(7) .0077(7) -.0105(7) I
I2 .0489(7) .0446(6) .0787(8) -.0033(6) .0062(6) .0037(6) I
I3 .0989(11) .1034(11) .0766(9) .0116(9) .0133(8) .0014(8) I
Ni .0330(10) .0360(10) .0350(10) .0010(10) .0050(10) -.0020(10) Ni
N11 .033(5) .045(5) .038(5) .004(5) .005(5) -.001(5) N
C12 .054(6) .056(6) .030(6) .009(6) -.002(6) -.020(5) C
N13 .049(6) .058(6) .029(5) -.007(5) -.012(5) .004(5) N
C14 .029(6) .097(7) .057(6) .000(6) -.006(6) .019(6) C
C15 .034(6) .069(6) .052(6) .023(6) -.002(6) .006(6) C
C16 .077(7) .092(7) .052(6) -.008(6) -.005(6) -.024(6) C
N21 .035(5) .041(5) .033(5) -.004(5) .013(5) -.009(5) N
C22 .032(6) .034(6) .060(6) -.002(5) -.002(6) -.003(5) C
N23 .048(5) .039(5) .035(5) .018(5) -.004(5) -.002(5) N
C24 .036(6) .042(6) .065(6) .006(5) .019(6) -.006(6) C
C25 .060(6) .030(6) .033(6) -.004(5) .018(5) .001(5) C
C26 .067(6) .049(6) .063(6) .017(6) .007(6) .007(6) C
N31 .042(5) .030(5) .040(5) .005(5) .005(5) .003(4) N
C32 .055(6) .045(6) .041(6) .004(6) .001(6) .003(5) C
N33 .064(6) .041(5) .046(5) .002(5) .014(5) .008(5) N
C34 .039(6) .053(6) .065(6) -.004(6) .004(6) -.007(6) C
C35 .059(6) .050(6) .022(5) .004(6) .004(5) -.001(5) C
C36 .110(7) .059(6) .066(6) -.018(6) .027(6) .016(6) C

loop_
_atom_site_label
_atom_site_fract_x
_atom_site_fract_y
_atom_site_fract_z
_atom_site_U_iso_or_equiv
_atom_site_thermal_displace_type
_atom_site_calc_flag
_atom_site_calc_attached_atom
_atom_site_refinement_flags
_atom_site_occupancy
_atom_site_type_symbol
I1 .1498(2) .93384(8) .66730(7) .0763(5) Uani ? ? . 1 I
I2 .22710(10) .89518(7) .50567(7) .0575(4) Uani ? ? . 1 I
I3 .2908(2) .85133(9) .34462(8) .0928(6) Uani ? ? . 1 I
Ni 0 0 0 .0350(10) Uani ? ? . 1 Ni
N11 .1800(10) .0246(7) .1012(6) .039(3) Uani ? ? . 1 N
C12 .166(2) .0809(9) .1606(8) .047(4) Uani ? ? . 1 C
H12 .0599 .1236 .1651 .058(6) Uiso calc C12 . 1 H
N13 .3040(10) .0774(7) .2147(5) .047(3) Uani ? ? . 1 N
C14 .409(2) .0167(11) .1888(9) .062(4) Uani ? ? . 1 C
H14 .5307 -.0021 .2177 .058(6) Uiso calc C14 . 1 H
C15 .330(2) -.0154(10) .1195(9) .052(4) Uani ? ? . 1 C
H15 .3797 -.0659 .0834 .058(6) Uiso calc C15 . 1 H
C16 .331(2) .1286(9) .2896(7) .075(4) Uani ? ? . 1 C
H161 .4627(18) .137(2) .3074(14) .033(7) Uove ? ? D 0.5 H
H162 .273(4) .1933(12) .2805(14) .033(7) Uove ? ? D 0.5 H
H163 .276(4) .0935(18) .3360(8) .033(7) Uove ? ? D 0.5 H
H164 .212(2) .146(2) .3085(14) .033(7) Uove ? ? D 0.5 H
H165 .402(3) .0892(16) .3354(8) .033(7) Uove ? ? D 0.5 H
H166 .398(3) .1890(13) .2800(13) .033(7) Uove ? ? D 0.5 H
N21 -.1320(10) .1159(7) .0272(6) .036(3) Uani ? ? . 1 N
C22 -.104(2) .1984(9) .0049(8) .043(4) Uani ? ? . 1 C
H22 -.0002 .2190 -.0254 .058(6) Uiso calc C22 . 1 H
N23 -.2260(10) .2543(6) .0261(6) .041(3) Uani ? ? . 1 N
C24 -.334(2) .2046(9) .0659(8) .047(4) Uani ? ? . 1 C
H24 -.4420 .2273 .0917 .058(6) Uiso calc C24 . 1 H
C25 -.273(2) .1212(9) .0649(7) .040(4) Uani ? ? . 1 C
H25 -.3286 .0646 .0910 .058(6) Uiso calc C25 . 1 H
C26 -.233(2) .3508(6) .0112(8) .060(4) Uani ? ? . 1 C
H261 -.303(3) .3828(9) .0540(16) .033(7) Uove ? ? D 0.5 H
H262 -.1082(19) .3775(10) .017(2) .033(7) Uove ? ? D 0.5 H
H263 -.294(4) .3633(11) -.0487(11) .033(7) Uove ? ? D 0.5 H
H264 -.167(3) .3663(11) -.0391(15) .033(7) Uove ? ? D 0.5 H
H265 -.3617(18) .3716(10) -.002(2) .033(7) Uove ? ? D 0.5 H
H266 -.176(4) .3857(8) .0636(13) .033(7) Uove ? ? D 0.5 H
N31 .1390(10) .0796(7) -.0735(6) .037(3) Uani ? ? . 1 N
C32 .101(2) .0968(9) -.1513(8) .047(4) Uani ? ? . 1 C
H32 -.0052 .0711 -.1895 .058(6) Uiso calc C32 . 1 H
N33 .219(2) .1515(7) -.1745(6) .050(3) Uani ? ? . 1 N
C34 .334(2) .1682(9) -.1111(9) .053(4) Uani ? ? . 1 C
H34 .4452 .2081 -.1108 .058(6) Uiso calc C34 . 1 H
C35 .282(2) .1244(9) -.0470(8) .044(3) Uani ? ? . 1 C
H35 .3432 .1252 .0138 .058(6) Uiso calc C35 . 1 H
C36 .220(2) .1852(9) -.2564(6) .077(4) Uani ? ? . 1 C
H361 .330(2) .225(2) -.2591(12) .033(7) Uove ? ? D 0.5 H
H362 .221(4) .1299(14) -.2973(7) .033(7) Uove ? ? D 0.5 H
H363 .111(2) .225(2) -.2732(12) .033(7) Uove ? ? D 0.5 H
H364 .111(2) .162(2) -.2940(9) .033(7) Uove ? ? D 0.5 H
H365 .220(4) .2572(9) -.2557(12) .033(7) Uove ? ? D 0.5 H
H366 .331(2) .162(2) -.2799(11) .033(7) Uove ? ? D 0.5 H

loop_
_atom_type_symbol
_atom_type_scat_dispersion_real
_atom_type_scat_dispersion_imag
_atom_type_scat_source
C 0.002 0.002 International_Tables_Vol_IV_Table_2.2.B
H 0.0 0.0 International_Tables_Vol_IV_Table_2.2.B
N 0.004 0.003 International_Tables_Vol_IV_Table_2.2.B
Ni 0.285 1.113 International_Tables_Vol_IV_Table_2.2.B
I -0.726 1.812 International_Tables_Vol_IV_Table_2.2.B

loop_
_geom_angle_atom_site_label_1
_geom_angle_atom_site_label_2
_geom_angle_atom_site_label_3
_geom_angle_site_symmetry_3
_geom_angle
I3 I2 I1 . 177.39(6)
N21 Ni N11 . 89.8(4)
N21 Ni N31 . 88.9(4)
N11 Ni N31 . 90.7(4)
N21 Ni N11 2_555 90.2(4)
N21 Ni N31 2_555 91.1(4)
N11 Ni N31 2_555 89.3(4)
N11 Ni N11 2_555 180
N21 Ni N21 2_555 180
N31 Ni N31 2_555 180
N11 C12 N13 . 110.2(12)
C12 N13 C14 . 107.9(10)
N13 C14 C15 . 105.7(12)
C14 C15 N11 . 110.7(13)
C15 N11 C12 . 105.5(11)
C12 N13 C16 . 125.5(11)
C14 N13 C16 . 126.6(11)
N21 C22 N23 . 110.0(11)
C22 N23 C24 . 108.2(10)
N23 C24 C25 . 104.1(12)
C24 C25 N21 . 112.7(12)
C25 N21 C22 . 105.1(11)
C22 N23 C26 . 124.7(11)
C24 N23 C26 . 127.1(11)
N31 C32 N33 . 108.8(11)
C32 N33 C34 . 109.0(11)
N33 C34 C35 . 106.4(12)
C34 C35 N31 . 108.1(11)
C35 N31 C32 . 107.7(11)
C32 N33 C36 . 124.7(11)
C34 N33 C36 . 126.3(12)

loop_
_geom_bond_atom_site_label_1
_geom_bond_atom_site_label_2
_geom_bond_site_symmetry_1
_geom_bond_site_symmetry_2
_geom_bond_distance
_geom_bond_publ_flag
I1 I2 . . 2.924(2) ?
I2 I3 . . 2.898(2) ?
Ni N11 . . 2.129(9) ?
Ni N21 . . 2.122(11) ?
Ni N31 . . 2.134(11) ?
N11 C12 . . 1.32(2) ?
C12 N13 . . 1.35(2) ?
N13 C14 . . 1.35(2) ?
C14 C15 . . 1.35(2) ?
C15 N11 . . 1.36(2) ?
N13 C16 . . 1.47(2) ?
N21 C22 . . 1.32(2) ?
C22 N23 . . 1.38(2) ?
N23 C24 . . 1.38(2) ?
C24 C25 . . 1.35(2) ?
C25 N21 . . 1.37(2) ?
N23 C26 . . 1.470(10) ?
N31 C32 . . 1.33(2) ?
C32 N33 . . 1.35(2) ?
N33 C34 . . 1.35(2) ?
C34 C35 . . 1.37(2) ?
C35 N31 . . 1.36(2) ?
N33 C36 . . 1.470(10) ?

loop_
_geom_contact_atom_site_label_1
_geom_contact_atom_site_label_2
_geom_contact_distance
_geom_contact_site_symmetry_2
I1 I2 4.705(2) 2_576
I1 I3 4.79(3) 2_576
I2 I2 4.82(3) 2_576
I2 H265 2.97(2) 4_455
I1 H362 3.04(2) 1_566
I1 H14 3.200(10) 2_666
I1 C32 3.969(14) 1_566
I2 C26 3.827(9) 3_565
I3 C14 3.818(16) 1_565
I3 N13 4.045(10) 1_565
I3 N23 4.164(9) 4_555
I1 N33 4.210(10) 1_566
Ni H22 3.315(14) 2_555
N21 H15 2.665(16) 2_555
C14 H25 2.93(2) 1_655
H163 H264 2.18(3) 3_555
H164 H263 2.41(3) 3_555
H14 H25 2.72(2) 1_655
N11 N31 2.99(14) 2_555
C12 C32 3.42(19) 2_555
C12 N31 3.62(2) 2_555

loop_
_geom_torsion_atom_site_label_1
_geom_torsion_atom_site_label_2
_geom_torsion_atom_site_label_3
_geom_torsion_atom_site_label_4
_geom_torsion_site_symmetry_1
_geom_torsion
Ni N11 C15 C14 . -179.3(10)
Ni N21 C25 C24 . -174.1(8)
Ni N31 C35 C34 . -179.8(9)
Ni N11 C12 N13 . 179.0(8)
Ni N21 C22 N23 . 173.3(7)
Ni N31 C32 N33 . 178.6(8)
N11 C12 N13 C14 . 0.0(16)
N13 C12 N11 C15 . 0.4(15)
N11 C12 N13 C16 . -178.1(11)
N21 C22 N23 C24 . 1.9(14)
N23 C22 N21 C25 . -1.5(13)
N21 C22 N23 C26 . 179.4(10)
N31 C32 N33 C34 . 1.1(16)
N33 C32 N31 C35 . 0.2(15)
N31 C32 N33 C36 . 180.0(11)
C12 N13 C14 C15 . -0.5(16)
C12 N11 C15 C14 . -0.8(16)
C16 N13 C14 C15 . 177.6(12)
C22 N23 C24 C25 . -1.4(13)
C22 N21 C25 C24 . 0.7(14)
C26 N23 C24 C25 . -178.8(11)
C32 N33 C34 C35 . -1.9(16)
C32 N31 C35 C34 . -1.3(15)
C36 N33 C34 C35 . 179.3(12)
N13 C14 C15 N11 . 0.8(17)
N23 C24 C25 N21 . 0.5(14)
N11 NI N21 C22 2_555 85.8(10)
N11 NI N21 C25 2_555 -100.5(10)
N11 NI N31 C32 2_555 179.7(11)
N11 NI N31 C35 2_555 -2.2(11)
N21 NI N11 C12 2_555 13.5(11)
N21 NI N11 C15 2_555 -168.2(12)
N21 NI N31 C32 2_555 -90.5(11)
N21 NI N31 C35 2_555 87.6(11)
N31 NI N11 C12 2_555 102.4(11)
N31 NI N11 C15 2_555 -79.3(12)
N31 NI N21 C22 2_555 -4.9(10)
N31 NI N21 C25 2_555 168.8(10)
N11 NI N31 C32 2_555 -0.3(11)
N11 NI N31 C35 2_555 177.8(11)
N11 NI N21 C22 2_555 -94.2(10)
N11 NI N21 C25 2_555 79.5(10)
N21 NI N31 C32 2_555 89.5(11)
N21 NI N31 C35 2_555 -92.4(11)
N21 NI N11 C12 2_555 -166.5(11)
N21 NI N11 C15 2_555 11.8(12)
N31 NI N21 C22 2_555 175.1(10)
N31 NI N21 C25 2_555 -11.2(10)
N31 NI N11 C12 2_555 -77.6(11)
N31 NI N11 C15 2_555 100.7(12)
